data_4335073
loop_
_publ_author_name
'Peter Comba'
'Michael Morgen'
'Hubert Wadepohl'

_publ_section_title
;
 Tuning of the Properties of Transition-Metal Bispidine Complexes by
 Variation of the Basicity of the Aromatic Donor Groups
;
_journal_name_full 'Inorganic Chemistry'
_journal_page_first 6481
_journal_page_last 6501
_journal_paper_doi 10.1021/ic4004214
_journal_volume 52
_journal_year 2013
_chemical_formula_sum 'C27 H35 Cl2 Cu N8 O19.5'
_chemical_formula_weight 918.07
_space_group_crystal_system triclinic
_space_group_IT_number 2
_space_group_name_Hall '-P 1'
_space_group_name_H-M_alt 'P -1'
_symmetry_cell_setting triclinic
_symmetry_Int_Tables_number 2
_symmetry_space_group_name_Hall '-P 1'
_symmetry_space_group_name_H-M 'P -1'
_atom_sites_solution_hydrogens geom
_atom_sites_solution_primary iterative
_atom_sites_solution_secondary difmap
_audit_block_code co_mimo66
_audit_creation_method SHELXL-2012
_audit_update_record 'Thu Nov  8 16:01:03 CET 2012'
_cell_angle_alpha 111.360(12)
_cell_angle_beta 94.264(15)
_cell_angle_gamma 113.549(12)
_cell_formula_units_Z 2
_cell_length_a 11.691(7)
_cell_length_b 13.370(7)
_cell_length_c 14.054(7)
_cell_measurement_reflns_used 6060
_cell_measurement_temperature 100(2)
_cell_measurement_theta_max 27.74
_cell_measurement_theta_min 2.20
_cell_volume 1812.2(17)
_computing_cell_refinement
;
SAINT 8.x (Bruker AXS, 1997-2011). Includes estimated systematic errors
 of the unit cell constants from Monte Carlo simulations.
;
_computing_data_collection 'SMART-5.631 (Bruker AXS, 2003)'
_computing_data_reduction 'SAINT 8.x (Bruker AXS, 1997-2011)'
_computing_publication_material 'encif (Wadepohl, 2012); encifer 1.4 (CCDC, 2011)'
_computing_structure_refinement 'SHELXL-2012 (Sheldrick, 2012)'
_computing_structure_solution 'SUPERFLIP (Palatinus, 2007-2009)'
_diffrn_ambient_environment 'perfluoro polyether oil'
_diffrn_ambient_temperature 100(2)
_diffrn_detector 'CCD plate'
_diffrn_detector_area_resol_mean 8.19
_diffrn_detector_type CCD-PXL-KAF2
_diffrn_measured_fraction_theta_full 1.000
_diffrn_measured_fraction_theta_max 0.991
_diffrn_measurement_device 'three-circle diffractometer'
_diffrn_measurement_device_type 'Bruker AXS Smart 1000'
_diffrn_measurement_method '\f- and \w-scans'
_diffrn_measurement_specimen_support 'polyimid foil'
_diffrn_radiation_monochromator graphite
_diffrn_radiation_probe x-ray
_diffrn_radiation_type MoK\a
_diffrn_radiation_wavelength 0.71073
_diffrn_reflns_av_R_equivalents 0.0575
_diffrn_reflns_av_unetI/netI 0.0635
_diffrn_reflns_Laue_measured_fraction_full 1.000
_diffrn_reflns_Laue_measured_fraction_max 0.991
_diffrn_reflns_limit_h_max 15
_diffrn_reflns_limit_h_min -15
_diffrn_reflns_limit_k_max 16
_diffrn_reflns_limit_k_min -17
_diffrn_reflns_limit_l_max 18
_diffrn_reflns_limit_l_min -18
_diffrn_reflns_number 30530
_diffrn_reflns_point_group_measured_fraction_full 1.000
_diffrn_reflns_point_group_measured_fraction_max 0.991
_diffrn_reflns_theta_full 25.242
_diffrn_reflns_theta_max 27.953
_diffrn_reflns_theta_min 1.610
_diffrn_source 'sealed X-Ray tube (Mo)'
_diffrn_source_type 'fine focus tube'
_exptl_absorpt_coefficient_mu 0.845
_exptl_absorpt_correction_T_max 0.7456
_exptl_absorpt_correction_T_min 0.6862
_exptl_absorpt_correction_type multi-scan
_exptl_absorpt_process_details
;
multi-scan from symmetry-related measurements (Blessing 1995)
SADABS (Sheldrick & Bruker AXS, 2004-2008)
;
_exptl_crystal_colour blue
_exptl_crystal_density_diffrn 1.682
_exptl_crystal_description block
_exptl_crystal_F_000 944
_exptl_crystal_size_max 0.130
_exptl_crystal_size_mid 0.110
_exptl_crystal_size_min 0.060
_refine_diff_density_max 1.450
_refine_diff_density_min -1.144
_refine_diff_density_rms 0.105
_refine_ls_extinction_method none
_refine_ls_goodness_of_fit_ref 1.036
_refine_ls_hydrogen_treatment constr
_refine_ls_matrix_type full
_refine_ls_number_parameters 532
_refine_ls_number_reflns 8641
_refine_ls_number_restraints 62
_refine_ls_restrained_S_all 1.039
_refine_ls_R_factor_all 0.0831
_refine_ls_R_factor_gt 0.0530
_refine_ls_shift/su_max 0.001
_refine_ls_shift/su_mean 0.000
_refine_ls_structure_factor_coef Fsqd
_refine_ls_weighting_details
;
 w=1/[\s^2^(Fo^2^)+(0.0626P)^2^+2.8971P]
 where P=(Fo^2^+2Fc^2^)/3
;
_refine_ls_weighting_scheme calc
_refine_ls_wR_factor_gt 0.1241
_refine_ls_wR_factor_ref 0.1432
_reflns_Friedel_coverage 0.000
_reflns_number_gt 6232
_reflns_number_total 8641
_reflns_threshold_expression 'I > 2\s(I)'
_cod_data_source_file ic4004214_si_005_5.cif
_cod_data_source_block co_mimo66
_cod_original_cell_volume 1812.3(17)
_cod_original_formula_sum 'C27 H35 Cl2 Cu N8 O19.50'
_cod_database_code 4335073
_audit_block_refno 1584
_audit_block_usercomment Mimo_480
_shelx_space_group_comment
;
The symmetry employed for this shelxl refinement is uniquely defined
by the following loop, which should always be used as a source of
symmetry information in preference to the above space-group names.
They are only intended as comments.
;
_shelx_estimated_absorpt_t_min 0.898
_shelx_estimated_absorpt_t_max 0.951
_shelxl_version_number 2012-6

loop_
_symmetry_equiv_pos_as_xyz
'x, y, z'
'-x, -y, -z'

loop_
_atom_site_label
_atom_site_type_symbol
_atom_site_fract_x
_atom_site_fract_y
_atom_site_fract_z
_atom_site_U_iso_or_equiv
_atom_site_adp_type
_atom_site_occupancy
_atom_site_site_symmetry_order
_atom_site_calc_flag
_atom_site_refinement_flags_posn
_atom_site_refinement_flags_adp
Cu Cu 0.34366(4) 0.95566(3) 0.68348(3) 0.01504(11) Uani 1 1 d . .
O1 O -0.1154(2) 0.5588(2) 0.56200(18) 0.0207(5) Uani 1 1 d . .
O2 O -0.1361(2) 0.6552(2) 0.72248(18) 0.0184(5) Uani 1 1 d . .
O3 O 0.4085(2) 0.8357(2) 0.98843(18) 0.0225(5) Uani 1 1 d . .
O4 O 0.3168(2) 0.6434(2) 0.86688(18) 0.0208(5) Uani 1 1 d . .
O5 O 0.1140(2) 0.5714(2) 0.70488(18) 0.0183(5) Uani 1 1 d . .
H5 H 0.1456 0.5453 0.7401 0.027 Uiso 1 1 calc R U
O6 O 0.0822(2) 0.6903(2) 0.85710(18) 0.0202(5) Uani 1 1 d . .
H6 H 0.0150 0.6249 0.8388 0.030 Uiso 1 1 calc R U
O7 O -0.1529(2) 0.7847(2) 0.2725(2) 0.0273(6) Uani 1 1 d . .
O8 O -0.2040(2) 0.6149(2) 0.28205(19) 0.0263(6) Uani 1 1 d . .
O9 O 0.9278(3) 1.0089(3) 0.8896(3) 0.0445(8) Uani 1 1 d . .
O10 O 0.7973(3) 0.8324(3) 0.8768(2) 0.0301(6) Uani 1 1 d . .
N1 N 0.1889(3) 0.8947(2) 0.5693(2) 0.0168(6) Uani 1 1 d . .
N2 N 0.5048(3) 0.9663(2) 0.7561(2) 0.0167(6) Uani 1 1 d . .
N3 N 0.2833(2) 0.7778(2) 0.6361(2) 0.0139(5) Uani 1 1 d . .
N4 N -0.1344(3) 0.7227(3) 0.3122(2) 0.0200(6) Uani 1 1 d . .
N5 N 0.8193(3) 0.9257(3) 0.8686(2) 0.0234(7) Uani 1 1 d . .
N6 N 0.4124(3) 1.1286(3) 0.7175(2) 0.0204(6) Uani 1 1 d . .
N7 N 0.2300(2) 0.9443(2) 0.8069(2) 0.0143(5) Uani 1 1 d . .
C1 C 0.0744(3) 0.7283(3) 0.6973(2) 0.0126(6) Uani 1 1 d . .
C2 C 0.1378(3) 0.7182(3) 0.6030(2) 0.0121(6) Uani 1 1 d . .
H2 H 0.1057 0.6305 0.5556 0.014 Uiso 1 1 calc R U
C4 C 0.3459(3) 0.7670(3) 0.7265(2) 0.0128(6) Uani 1 1 d . .
H4 H 0.3428 0.6854 0.7000 0.015 Uiso 1 1 calc R U
C5 C 0.2793(3) 0.7832(3) 0.8185(2) 0.0120(6) Uani 1 1 d . .
C6 C 0.2900(3) 0.9097(3) 0.8771(2) 0.0145(6) Uani 1 1 d . .
H6A H 0.2476 0.9114 0.9357 0.017 Uiso 1 1 calc R U
H6B H 0.3823 0.9695 0.9083 0.017 Uiso 1 1 calc R U
C8 C 0.0914(3) 0.8557(3) 0.7627(2) 0.0138(6) Uani 1 1 d . .
H8A H 0.0492 0.8797 0.7174 0.017 Uiso 1 1 calc R U
H8B H 0.0490 0.8557 0.8210 0.017 Uiso 1 1 calc R U
C9 C 0.1345(3) 0.6886(3) 0.7711(2) 0.0140(6) Uani 1 1 d . .
C10 C -0.0698(3) 0.6373(3) 0.6509(3) 0.0154(6) Uani 1 1 d . .
C11 C -0.2736(3) 0.5720(3) 0.6864(3) 0.0237(8) Uani 1 1 d . .
H11A H -0.3147 0.5929 0.7438 0.036 Uiso 1 1 calc R U
H11B H -0.2861 0.4892 0.6654 0.036 Uiso 1 1 calc R U
H11C H -0.3126 0.5778 0.6258 0.036 Uiso 1 1 calc R U
C12 C 0.3426(3) 0.7590(3) 0.9021(3) 0.0155(6) Uani 1 1 d . .
C13 C 0.3658(4) 0.6107(3) 0.9429(3) 0.0278(8) Uani 1 1 d . .
H13A H 0.3258 0.6248 1.0020 0.042 Uiso 1 1 calc R U
H13B H 0.4597 0.6603 0.9693 0.042 Uiso 1 1 calc R U
H13C H 0.3451 0.5251 0.9086 0.042 Uiso 1 1 calc R U
C14 C 0.1045(3) 0.7775(3) 0.5385(2) 0.0131(6) Uani 1 1 d . .
C15 C -0.0028(3) 0.7178(3) 0.4540(2) 0.0153(6) Uani 1 1 d . .
H15 H -0.0618 0.6351 0.4317 0.018 Uiso 1 1 calc R U
C16 C -0.0201(3) 0.7844(3) 0.4033(2) 0.0167(7) Uani 1 1 d . .
C17 C 0.0636(3) 0.9026(3) 0.4325(3) 0.0208(7) Uani 1 1 d . .
H17 H 0.0501 0.9463 0.3964 0.025 Uiso 1 1 calc R U
C18 C 0.1693(3) 0.9557(3) 0.5173(3) 0.0218(7) Uani 1 1 d . .
H18 H 0.2299 1.0379 0.5395 0.026 Uiso 1 1 calc R U
C19 C 0.4851(3) 0.8619(3) 0.7621(2) 0.0139(6) Uani 1 1 d . .
C20 C 0.5861(3) 0.8448(3) 0.7992(3) 0.0162(6) Uani 1 1 d . .
H20 H 0.5719 0.7710 0.8023 0.019 Uiso 1 1 calc R U
C21 C 0.7087(3) 0.9413(3) 0.8315(3) 0.0198(7) Uani 1 1 d . .
C22 C 0.7301(3) 1.0481(3) 0.8271(3) 0.0219(7) Uani 1 1 d . .
H22 H 0.8147 1.1134 0.8497 0.026 Uiso 1 1 calc R U
C23 C 0.6242(3) 1.0572(3) 0.7884(3) 0.0205(7) Uani 1 1 d . .
H23 H 0.6369 1.1303 0.7848 0.025 Uiso 1 1 calc R U
C24 C 0.3299(3) 0.7283(3) 0.5421(2) 0.0165(7) Uani 1 1 d . .
H24A H 0.4245 0.7701 0.5607 0.025 Uiso 1 1 calc R U
H24B H 0.2959 0.7408 0.4839 0.025 Uiso 1 1 calc R U
H24C H 0.3000 0.6416 0.5202 0.025 Uiso 1 1 calc R U
C25 C 0.2402(3) 1.0647(3) 0.8699(3) 0.0185(7) Uani 1 1 d . .
H25A H 0.2040 1.0902 0.8233 0.028 Uiso 1 1 calc R U
H25B H 0.3311 1.1231 0.9044 0.028 Uiso 1 1 calc R U
H25C H 0.1921 1.0606 0.9237 0.028 Uiso 1 1 calc R U
C26 C 0.4500(3) 1.2301(3) 0.7450(3) 0.0201(7) Uani 1 1 d . .
C27 C 0.4982(4) 1.3600(3) 0.7831(3) 0.0311(9) Uani 1 1 d . .
H27A H 0.4754 1.3918 0.8495 0.047 Uiso 1 1 calc R U
H27B H 0.4594 1.3767 0.7303 0.047 Uiso 1 1 calc R U
H27C H 0.5923 1.3989 0.7953 0.047 Uiso 1 1 calc R U
Cl1 Cl 0.69192(8) 0.78030(8) 0.55053(7) 0.02276(19) Uani 1 1 d D .
O11 O 0.6535(2) 0.8749(2) 0.5792(2) 0.0293(6) Uani 1 1 d D .
O12 O 0.7189(3) 0.7580(3) 0.4491(2) 0.0413(7) Uani 1 1 d D .
O13 O 0.8047(3) 0.8163(3) 0.6270(2) 0.0427(8) Uani 1 1 d D .
O14 O 0.5882(3) 0.6728(3) 0.5451(3) 0.0519(9) Uani 1 1 d D .
Cl2 Cl 0.85413(10) 0.36312(9) 0.79413(8) 0.0310(2) Uani 1 1 d D .
O21 O 0.8521(3) 0.4753(3) 0.8093(3) 0.0551(10) Uani 1 1 d D .
O22 O 0.9847(3) 0.3812(3) 0.7952(3) 0.0496(9) Uani 1 1 d D .
O23 O 0.7677(3) 0.2691(3) 0.6979(2) 0.0570(10) Uani 1 1 d D .
O24 O 0.8183(3) 0.3359(3) 0.8802(2) 0.0537(9) Uani 1 1 d D .
O31 O 0.5730(4) 0.4559(4) 0.3430(4) 0.0758(12) Uani 1 1 d . .
N61 N 0.3399(4) 0.3727(4) 0.0067(4) 0.0501(11) Uani 1 1 d . .
C61 C 0.2331(4) 0.3419(3) -0.0073(3) 0.0293(8) Uani 1 1 d . .
C62 C 0.0966(4) 0.3005(5) -0.0289(4) 0.0510(13) Uani 1 1 d . .
H62A H 0.0557 0.2381 -0.1018 0.076 Uiso 1 1 calc R U
H62B H 0.0784 0.3685 -0.0197 0.076 Uiso 1 1 calc R U
H62C H 0.0621 0.2667 0.0200 0.076 Uiso 1 1 calc R U
O41 O 0.4757(19) 0.9920(16) 0.4685(10) 0.146(8) Uani 0.498(15) 1 d . .

loop_
_atom_site_aniso_label
_atom_site_aniso_U_11
_atom_site_aniso_U_22
_atom_site_aniso_U_33
_atom_site_aniso_U_23
_atom_site_aniso_U_13
_atom_site_aniso_U_12
Cu 0.01381(19) 0.01037(19) 0.0168(2) 0.00469(16) 0.00064(15) 0.00332(15)
O1 0.0161(11) 0.0180(12) 0.0168(12) 0.0043(10) 0.0000(9) 0.0012(9)
O2 0.0128(11) 0.0207(12) 0.0200(12) 0.0087(10) 0.0064(9) 0.0059(9)
O3 0.0261(13) 0.0160(12) 0.0160(12) 0.0032(10) -0.0044(10) 0.0059(10)
O4 0.0298(13) 0.0168(12) 0.0141(12) 0.0040(10) -0.0032(10) 0.0130(10)
O5 0.0231(12) 0.0123(11) 0.0180(12) 0.0054(9) 0.0022(10) 0.0082(9)
O6 0.0175(11) 0.0220(13) 0.0186(12) 0.0113(10) 0.0044(9) 0.0045(10)
O7 0.0312(14) 0.0336(15) 0.0234(14) 0.0166(12) 0.0024(11) 0.0176(12)
O8 0.0283(13) 0.0210(13) 0.0200(13) 0.0034(11) -0.0043(11) 0.0092(11)
O9 0.0170(13) 0.0387(17) 0.066(2) 0.0163(16) 0.0002(14) 0.0098(13)
O10 0.0305(14) 0.0356(16) 0.0266(14) 0.0110(12) 0.0047(11) 0.0198(13)
N1 0.0191(13) 0.0136(13) 0.0151(14) 0.0065(11) 0.0030(11) 0.0051(11)
N2 0.0136(13) 0.0153(13) 0.0174(14) 0.0059(11) 0.0043(11) 0.0042(11)
N3 0.0116(12) 0.0148(13) 0.0130(13) 0.0058(11) 0.0023(10) 0.0043(10)
N4 0.0258(15) 0.0241(16) 0.0120(14) 0.0064(12) 0.0022(12) 0.0149(13)
N5 0.0170(14) 0.0271(17) 0.0174(15) 0.0026(13) -0.0006(12) 0.0093(13)
N6 0.0173(14) 0.0169(15) 0.0230(15) 0.0084(12) 0.0011(12) 0.0050(12)
N7 0.0132(12) 0.0117(13) 0.0130(13) 0.0026(11) -0.0002(10) 0.0041(10)
C1 0.0117(14) 0.0130(15) 0.0107(15) 0.0051(12) 0.0040(11) 0.0033(12)
C2 0.0100(13) 0.0116(14) 0.0114(15) 0.0048(12) 0.0021(11) 0.0023(11)
C4 0.0150(14) 0.0100(14) 0.0131(15) 0.0036(12) 0.0039(12) 0.0067(12)
C5 0.0134(14) 0.0108(14) 0.0100(14) 0.0025(12) 0.0016(11) 0.0061(12)
C6 0.0165(15) 0.0116(15) 0.0123(15) 0.0026(12) 0.0021(12) 0.0062(12)
C8 0.0113(14) 0.0139(15) 0.0130(15) 0.0049(12) 0.0011(12) 0.0039(12)
C9 0.0147(14) 0.0113(14) 0.0129(15) 0.0040(12) 0.0032(12) 0.0044(12)
C10 0.0139(14) 0.0149(15) 0.0186(17) 0.0105(13) 0.0030(13) 0.0050(12)
C11 0.0099(15) 0.0228(18) 0.034(2) 0.0129(16) 0.0067(14) 0.0029(13)
C12 0.0150(15) 0.0172(16) 0.0143(16) 0.0066(13) 0.0043(12) 0.0073(13)
C13 0.041(2) 0.0245(19) 0.0202(18) 0.0081(15) -0.0028(16) 0.0199(17)
C14 0.0153(14) 0.0141(15) 0.0124(15) 0.0067(12) 0.0057(12) 0.0079(12)
C15 0.0177(15) 0.0135(15) 0.0132(15) 0.0039(12) 0.0038(12) 0.0076(13)
C16 0.0203(16) 0.0200(17) 0.0100(15) 0.0042(13) 0.0032(12) 0.0115(14)
C17 0.0264(18) 0.0192(17) 0.0195(17) 0.0101(14) 0.0049(14) 0.0114(14)
C18 0.0272(18) 0.0147(16) 0.0217(18) 0.0091(14) 0.0036(14) 0.0073(14)
C19 0.0141(14) 0.0119(15) 0.0103(15) 0.0003(12) 0.0020(12) 0.0051(12)
C20 0.0175(15) 0.0180(16) 0.0144(16) 0.0055(13) 0.0067(13) 0.0104(13)
C21 0.0149(15) 0.0237(18) 0.0167(17) 0.0038(14) 0.0045(13) 0.0095(14)
C22 0.0128(15) 0.0186(17) 0.0240(18) 0.0034(14) 0.0037(13) 0.0032(13)
C23 0.0174(16) 0.0140(16) 0.0219(18) 0.0032(14) 0.0036(13) 0.0041(13)
C24 0.0151(15) 0.0166(16) 0.0137(16) 0.0035(13) 0.0056(12) 0.0059(13)
C25 0.0230(17) 0.0119(15) 0.0174(16) 0.0018(13) 0.0037(13) 0.0092(13)
C26 0.0181(16) 0.0192(18) 0.0213(18) 0.0102(14) 0.0024(13) 0.0061(14)
C27 0.031(2) 0.0170(18) 0.038(2) 0.0111(17) 0.0024(17) 0.0057(16)
Cl1 0.0213(4) 0.0286(4) 0.0230(4) 0.0135(4) 0.0089(3) 0.0130(4)
O11 0.0298(14) 0.0333(15) 0.0334(15) 0.0170(13) 0.0158(12) 0.0188(12)
O12 0.0465(18) 0.062(2) 0.0241(15) 0.0150(14) 0.0168(13) 0.0344(17)
O13 0.0372(16) 0.059(2) 0.0347(17) 0.0181(15) 0.0008(13) 0.0284(16)
O14 0.0369(17) 0.0404(18) 0.097(3) 0.044(2) 0.0286(18) 0.0197(15)
Cl2 0.0387(5) 0.0323(5) 0.0367(5) 0.0233(4) 0.0202(4) 0.0205(4)
O21 0.0323(17) 0.0412(19) 0.104(3) 0.045(2) 0.0167(18) 0.0161(15)
O22 0.053(2) 0.069(2) 0.049(2) 0.0273(18) 0.0261(17) 0.0447(19)
O23 0.070(2) 0.057(2) 0.055(2) 0.0392(19) 0.0256(19) 0.0245(19)
O24 0.069(2) 0.0381(18) 0.0355(18) 0.0148(15) 0.0264(17) 0.0065(17)
O31 0.063(3) 0.058(3) 0.098(3) 0.024(2) 0.019(2) 0.030(2)
N61 0.035(2) 0.037(2) 0.064(3) 0.010(2) -0.0015(19) 0.0166(18)
C61 0.033(2) 0.0219(19) 0.029(2) 0.0089(16) 0.0050(17) 0.0116(17)
C62 0.031(2) 0.069(3) 0.041(3) 0.018(3) 0.014(2) 0.016(2)
O41 0.198(18) 0.128(11) 0.100(13) 0.008(10) -0.033(11) 0.113(12)

loop_
_atom_type_symbol
_atom_type_description
_atom_type_scat_dispersion_real
_atom_type_scat_dispersion_imag
_atom_type_scat_source
C C 0.0033 0.0016 'International Tables Vol C Tables 4.2.6.8 and 6.1.1.4'
H H 0.0000 0.0000 'International Tables Vol C Tables 4.2.6.8 and 6.1.1.4'
Cl Cl 0.1484 0.1585 'International Tables Vol C Tables 4.2.6.8 and 6.1.1.4'
Cu Cu 0.3201 1.2651 'International Tables Vol C Tables 4.2.6.8 and 6.1.1.4'
N N 0.0061 0.0033 'International Tables Vol C Tables 4.2.6.8 and 6.1.1.4'
O O 0.0106 0.0060 'International Tables Vol C Tables 4.2.6.8 and 6.1.1.4'

loop_
_geom_angle_atom_site_label_1
_geom_angle_atom_site_label_2
_geom_angle_atom_site_label_3
_geom_angle
N6 Cu N1 97.63(11)
N6 Cu N2 96.80(12)
N1 Cu N2 158.38(11)
N6 Cu N3 173.77(12)
N1 Cu N3 81.75(11)
N2 Cu N3 82.16(11)
N6 Cu N7 100.37(11)
N1 Cu N7 93.77(11)
N2 Cu N7 99.37(11)
N3 Cu N7 85.86(10)
C10 O2 C11 115.2(3)
C12 O4 C13 115.8(3)
C9 O5 H5 109.5
C9 O6 H6 109.5
C18 N1 C14 119.9(3)
C18 N1 Cu 126.0(2)
C14 N1 Cu 113.8(2)
C23 N2 C19 119.6(3)
C23 N2 Cu 127.6(2)
C19 N2 Cu 112.5(2)
C24 N3 C4 108.2(2)
C24 N3 C2 108.2(2)
C4 N3 C2 117.8(2)
C24 N3 Cu 110.52(19)
C4 N3 Cu 105.47(18)
C2 N3 Cu 106.49(19)
O8 N4 O7 124.3(3)
O8 N4 C16 118.4(3)
O7 N4 C16 117.2(3)
O10 N5 O9 124.6(3)
O10 N5 C21 118.3(3)
O9 N5 C21 117.1(3)
C26 N6 Cu 174.3(3)
C6 N7 C25 108.8(2)
C6 N7 C8 108.7(2)
C25 N7 C8 108.5(2)
C6 N7 Cu 107.37(19)
C25 N7 Cu 109.1(2)
C8 N7 Cu 114.33(19)
C8 C1 C10 110.5(3)
C8 C1 C2 113.8(2)
C10 C1 C2 107.0(2)
C8 C1 C9 108.9(2)
C10 C1 C9 107.7(2)
C2 C1 C9 108.7(2)
N3 C2 C14 105.4(2)
N3 C2 C1 113.7(2)
C14 C2 C1 112.3(3)
N3 C2 H2 108.4
C14 C2 H2 108.4
C1 C2 H2 108.4
N3 C4 C19 106.0(2)
N3 C4 C5 112.9(2)
C19 C4 C5 111.5(2)
N3 C4 H4 108.8
C19 C4 H4 108.8
C5 C4 H4 108.8
C6 C5 C12 106.0(2)
C6 C5 C4 115.5(3)
C12 C5 C4 108.7(2)
C6 C5 C9 109.3(2)
C12 C5 C9 110.1(3)
C4 C5 C9 107.1(2)
N7 C6 C5 112.2(2)
N7 C6 H6A 109.2
C5 C6 H6A 109.2
N7 C6 H6B 109.2
C5 C6 H6B 109.2
H6A C6 H6B 107.9
N7 C8 C1 110.9(2)
N7 C8 H8A 109.5
C1 C8 H8A 109.5
N7 C8 H8B 109.5
C1 C8 H8B 109.5
H8A C8 H8B 108.0
O6 C9 O5 111.5(2)
O6 C9 C5 105.9(2)
O5 C9 C5 113.9(3)
O6 C9 C1 114.0(3)
O5 C9 C1 104.9(2)
C5 C9 C1 106.7(2)
O1 C10 O2 124.7(3)
O1 C10 C1 124.2(3)
O2 C10 C1 111.1(3)
O2 C11 H11A 109.5
O2 C11 H11B 109.5
H11A C11 H11B 109.5
O2 C11 H11C 109.5
H11A C11 H11C 109.5
H11B C11 H11C 109.5
O3 C12 O4 124.1(3)
O3 C12 C5 123.9(3)
O4 C12 C5 112.0(3)
O4 C13 H13A 109.5
O4 C13 H13B 109.5
H13A C13 H13B 109.5
O4 C13 H13C 109.5
H13A C13 H13C 109.5
H13B C13 H13C 109.5
N1 C14 C15 121.4(3)
N1 C14 C2 115.0(3)
C15 C14 C2 123.6(3)
C14 C15 C16 116.8(3)
C14 C15 H15 121.6
C16 C15 H15 121.6
C17 C16 C15 123.1(3)
C17 C16 N4 118.8(3)
C15 C16 N4 118.0(3)
C16 C17 C18 116.7(3)
C16 C17 H17 121.7
C18 C17 H17 121.7
N1 C18 C17 122.1(3)
N1 C18 H18 118.9
C17 C18 H18 118.9
N2 C19 C20 122.2(3)
N2 C19 C4 115.0(3)
C20 C19 C4 122.8(3)
C21 C20 C19 116.3(3)
C21 C20 H20 121.9
C19 C20 H20 121.9
C22 C21 C20 122.2(3)
C22 C21 N5 119.6(3)
C20 C21 N5 118.1(3)
C21 C22 C23 117.7(3)
C21 C22 H22 121.2
C23 C22 H22 121.2
N2 C23 C22 122.0(3)
N2 C23 H23 119.0
C22 C23 H23 119.0
N3 C24 H24A 109.5
N3 C24 H24B 109.5
H24A C24 H24B 109.5
N3 C24 H24C 109.5
H24A C24 H24C 109.5
H24B C24 H24C 109.5
N7 C25 H25A 109.5
N7 C25 H25B 109.5
H25A C25 H25B 109.5
N7 C25 H25C 109.5
H25A C25 H25C 109.5
H25B C25 H25C 109.5
N6 C26 C27 178.5(4)
C26 C27 H27A 109.5
C26 C27 H27B 109.5
H27A C27 H27B 109.5
C26 C27 H27C 109.5
H27A C27 H27C 109.5
H27B C27 H27C 109.5
O13 Cl1 O12 109.55(18)
O13 Cl1 O14 110.11(19)
O12 Cl1 O14 109.6(2)
O13 Cl1 O11 109.91(18)
O12 Cl1 O11 108.70(17)
O14 Cl1 O11 108.92(17)
O23 Cl2 O24 110.06(19)
O23 Cl2 O21 110.3(2)
O24 Cl2 O21 108.4(2)
O23 Cl2 O22 110.9(2)
O24 Cl2 O22 109.4(2)
O21 Cl2 O22 107.65(19)
N61 C61 C62 178.0(5)
C61 C62 H62A 109.5
C61 C62 H62B 109.5
H62A C62 H62B 109.5
C61 C62 H62C 109.5
H62A C62 H62C 109.5
H62B C62 H62C 109.5

loop_
_geom_bond_atom_site_label_1
_geom_bond_atom_site_label_2
_geom_bond_distance
_geom_bond_site_symmetry_2
Cu N6 1.968(3) .
Cu N1 1.987(3) .
Cu N2 2.001(3) .
Cu N3 2.008(3) .
Cu N7 2.274(3) .
O1 C10 1.202(4) .
O2 C10 1.327(4) .
O2 C11 1.455(4) .
O3 C12 1.201(4) .
O4 C12 1.332(4) .
O4 C13 1.452(4) .
O5 C9 1.409(4) .
O5 H5 0.8400 .
O6 C9 1.391(4) .
O6 H6 0.8400 .
O7 N4 1.228(4) .
O8 N4 1.218(4) .
O9 N5 1.229(4) .
O10 N5 1.220(4) .
N1 C18 1.347(4) .
N1 C14 1.350(4) .
N2 C23 1.334(4) .
N2 C19 1.357(4) .
N3 C24 1.496(4) .
N3 C4 1.499(4) .
N3 C2 1.508(4) .
N4 C16 1.485(4) .
N5 C21 1.477(4) .
N6 C26 1.140(4) .
N7 C6 1.473(4) .
N7 C25 1.477(4) .
N7 C8 1.481(4) .
C1 C8 1.532(4) .
C1 C10 1.539(4) .
C1 C2 1.555(4) .
C1 C9 1.563(4) .
C2 C14 1.523(4) .
C2 H2 1.0000 .
C4 C19 1.508(4) .
C4 C5 1.551(4) .
C4 H4 1.0000 .
C5 C6 1.535(4) .
C5 C12 1.540(4) .
C5 C9 1.555(4) .
C6 H6A 0.9900 .
C6 H6B 0.9900 .
C8 H8A 0.9900 .
C8 H8B 0.9900 .
C11 H11A 0.9800 .
C11 H11B 0.9800 .
C11 H11C 0.9800 .
C13 H13A 0.9800 .
C13 H13B 0.9800 .
C13 H13C 0.9800 .
C14 C15 1.381(4) .
C15 C16 1.388(5) .
C15 H15 0.9500 .
C16 C17 1.362(5) .
C17 C18 1.383(5) .
C17 H17 0.9500 .
C18 H18 0.9500 .
C19 C20 1.389(4) .
C20 C21 1.388(5) .
C20 H20 0.9500 .
C21 C22 1.374(5) .
C22 C23 1.382(5) .
C22 H22 0.9500 .
C23 H23 0.9500 .
C24 H24A 0.9800 .
C24 H24B 0.9800 .
C24 H24C 0.9800 .
C25 H25A 0.9800 .
C25 H25B 0.9800 .
C25 H25C 0.9800 .
C26 C27 1.455(5) .
C27 H27A 0.9800 .
C27 H27B 0.9800 .
C27 H27C 0.9800 .
Cl1 O13 1.425(3) .
Cl1 O12 1.433(3) .
Cl1 O14 1.434(3) .
Cl1 O11 1.440(3) .
Cl2 O23 1.405(3) .
Cl2 O24 1.430(3) .
Cl2 O21 1.446(3) .
Cl2 O22 1.445(3) .
N61 C61 1.124(5) .
C61 C62 1.430(6) .
C62 H62A 0.9800 .
C62 H62B 0.9800 .
C62 H62C 0.9800 .
O41 O41 0.92(2) 2_676

loop_
_geom_torsion_atom_site_label_1
_geom_torsion_atom_site_label_2
_geom_torsion_atom_site_label_3
_geom_torsion_atom_site_label_4
_geom_torsion
C24 N3 C2 C14 -75.1(3)
C4 N3 C2 C14 161.8(2)
Cu N3 C2 C14 43.7(3)
C24 N3 C2 C1 161.5(3)
C4 N3 C2 C1 38.4(4)
Cu N3 C2 C1 -79.7(3)
C8 C1 C2 N3 72.0(3)
C10 C1 C2 N3 -165.6(2)
C9 C1 C2 N3 -49.5(3)
C8 C1 C2 C14 -47.5(3)
C10 C1 C2 C14 74.9(3)
C9 C1 C2 C14 -169.0(2)
C24 N3 C4 C19 72.9(3)
C2 N3 C4 C19 -164.0(2)
Cu N3 C4 C19 -45.4(2)
C24 N3 C4 C5 -164.8(2)
C2 N3 C4 C5 -41.7(3)
Cu N3 C4 C5 76.9(2)
N3 C4 C5 C6 -66.2(3)
C19 C4 C5 C6 53.1(3)
N3 C4 C5 C12 174.9(2)
C19 C4 C5 C12 -65.9(3)
N3 C4 C5 C9 55.9(3)
C19 C4 C5 C9 175.1(2)
C25 N7 C6 C5 178.0(3)
C8 N7 C6 C5 60.1(3)
Cu N7 C6 C5 -64.1(3)
C12 C5 C6 N7 -178.6(2)
C4 C5 C6 N7 61.0(3)
C9 C5 C6 N7 -59.9(3)
C6 N7 C8 C1 -61.2(3)
C25 N7 C8 C1 -179.4(3)
Cu N7 C8 C1 58.7(3)
C10 C1 C8 N7 -179.5(2)
C2 C1 C8 N7 -59.1(3)
C9 C1 C8 N7 62.4(3)
C6 C5 C9 O6 -64.3(3)
C12 C5 C9 O6 51.8(3)
C4 C5 C9 O6 169.9(2)
C6 C5 C9 O5 172.8(2)
C12 C5 C9 O5 -71.1(3)
C4 C5 C9 O5 47.0(3)
C6 C5 C9 C1 57.5(3)
C12 C5 C9 C1 173.6(2)
C4 C5 C9 C1 -68.3(3)
C8 C1 C9 O6 57.5(3)
C10 C1 C9 O6 -62.4(3)
C2 C1 C9 O6 -178.1(2)
C8 C1 C9 O5 179.7(2)
C10 C1 C9 O5 59.8(3)
C2 C1 C9 O5 -55.8(3)
C8 C1 C9 C5 -59.1(3)
C10 C1 C9 C5 -179.0(2)
C2 C1 C9 C5 65.3(3)
C11 O2 C10 O1 -0.6(5)
C11 O2 C10 C1 -179.1(3)
C8 C1 C10 O1 137.5(3)
C2 C1 C10 O1 13.2(4)
C9 C1 C10 O1 -103.6(3)
C8 C1 C10 O2 -44.0(3)
C2 C1 C10 O2 -168.4(2)
C9 C1 C10 O2 74.9(3)
C13 O4 C12 O3 4.6(5)
C13 O4 C12 C5 -176.3(3)
C6 C5 C12 O3 -13.6(4)
C4 C5 C12 O3 111.1(3)
C9 C5 C12 O3 -131.8(3)
C6 C5 C12 O4 167.2(3)
C4 C5 C12 O4 -68.1(3)
C9 C5 C12 O4 49.0(3)
C18 N1 C14 C15 0.0(5)
Cu N1 C14 C15 -174.5(2)
C18 N1 C14 C2 179.6(3)
Cu N1 C14 C2 5.1(3)
N3 C2 C14 N1 -32.7(3)
C1 C2 C14 N1 91.6(3)
N3 C2 C14 C15 146.9(3)
C1 C2 C14 C15 -88.9(4)
N1 C14 C15 C16 -0.7(5)
C2 C14 C15 C16 179.8(3)
C14 C15 C16 C17 0.9(5)
C14 C15 C16 N4 179.9(3)
O8 N4 C16 C17 175.0(3)
O7 N4 C16 C17 -5.5(4)
O8 N4 C16 C15 -4.1(4)
O7 N4 C16 C15 175.4(3)
C15 C16 C17 C18 -0.4(5)
N4 C16 C17 C18 -179.4(3)
C14 N1 C18 C17 0.5(5)
Cu N1 C18 C17 174.3(3)
C16 C17 C18 N1 -0.4(5)
C23 N2 C19 C20 -1.3(5)
Cu N2 C19 C20 173.1(2)
C23 N2 C19 C4 178.2(3)
Cu N2 C19 C4 -7.5(3)
N3 C4 C19 N2 35.7(3)
C5 C4 C19 N2 -87.6(3)
N3 C4 C19 C20 -144.9(3)
C5 C4 C19 C20 91.9(3)
N2 C19 C20 C21 0.9(5)
C4 C19 C20 C21 -178.5(3)
C19 C20 C21 C22 -0.2(5)
C19 C20 C21 N5 -178.2(3)
O10 N5 C21 C22 176.4(3)
O9 N5 C21 C22 -3.3(5)
O10 N5 C21 C20 -5.5(5)
O9 N5 C21 C20 174.8(3)
C20 C21 C22 C23 -0.2(5)
N5 C21 C22 C23 177.8(3)
C19 N2 C23 C22 0.8(5)
Cu N2 C23 C22 -172.6(3)
C21 C22 C23 N2 -0.1(5)
